data_7702590
loop_
_publ_author_name
'Coleman, Karl S.'
'Green, Malcolm L. H.'
'Pascu, Sofia I.'
'Rees, Nicholas H.'
'Cowley, A. R.'
'Rees, Leigh H.'

_publ_section_title
;
 Palladium(ii) complexes with the bidentate iminophosphine ligand
 [Ph2PCH2C(Ph)\^i&#x20AC;&#x0081;N(2,6-Me2C6H3)]
;
_journal_issue 22
_journal_name_full 'Journal of the Chemical Society, Dalton Transactions'
_journal_page_first 3384
_journal_paper_doi 10.1039/b102476k
_journal_year 2001
_chemical_compound_source 'synthesis as described'
_chemical_formula_moiety 'C30 H36 N1 P1 Pd1'
_chemical_formula_structural 'C30 H36 N1 P1 PD1'
_chemical_formula_sum 'C28 H26 Br2 N P Pd'
_chemical_formula_weight 673.69
_space_group_IT_number 14
_space_group_name_Hall '-P 2yn'
_space_group_name_H-M_alt 'P 1 21/n 1'
_symmetry_cell_setting monoclinic
_symmetry_space_group_name_H-M 'P 1 21/n 1'
_atom_sites_solution_hydrogens geom
_atom_sites_solution_primary direct
_atom_sites_solution_secondary difmap
_audit_creation_method SHELXL
_cell_angle_alpha 90.00
_cell_angle_beta 97.06(3)
_cell_angle_gamma 90.00
_cell_formula_units_Z 4
_cell_length_a 9.037(2)
_cell_length_b 13.944(3)
_cell_length_c 20.419(4)
_cell_measurement_reflns_used 25
_cell_measurement_temperature 293(2)
_cell_measurement_theta_max 0
_cell_measurement_theta_min 0
_cell_volume 2553.5(9)
_computing_cell_refinement 'DIP2000 software 'DENZO (Otwinowski & Minor, 1996)''
_computing_data_collection 'DIP2000 software 'Xpress (MAC Science, 1989)''
_computing_data_reduction 'DIP2000 software 'DENZO (Otwinowski & Minor, 1996)''
_computing_molecular_graphics 'CAMERON (Pearce & Watkin, 1997)'
_computing_publication_material 'WinGX publication routines (Farrugia, 1998)'
_computing_structure_refinement 'SHELXL-93 (Sheldrick, 1993)'
_computing_structure_solution SIR92
_diffrn_ambient_temperature 293(2)
_diffrn_measurement_device_type 'Enraf-nonius DIP2000'
_diffrn_radiation_monochromator graphite
_diffrn_radiation_source 'fine-focus sealed tube'
_diffrn_radiation_type MoK\a
_diffrn_radiation_wavelength 0.71073
_diffrn_reflns_av_R_equivalents 0.0000
_diffrn_reflns_av_sigmaI/netI 0.0427
_diffrn_reflns_limit_h_max 11
_diffrn_reflns_limit_h_min 0
_diffrn_reflns_limit_k_max 17
_diffrn_reflns_limit_k_min 0
_diffrn_reflns_limit_l_max 25
_diffrn_reflns_limit_l_min -25
_diffrn_reflns_number 5084
_diffrn_reflns_theta_max 26.48
_diffrn_reflns_theta_min 1.77
_exptl_absorpt_coefficient_mu 3.936
_exptl_absorpt_correction_T_max 1
_exptl_absorpt_correction_T_min 1
_exptl_absorpt_correction_type refdelf
_exptl_crystal_colour orange
_exptl_crystal_density_diffrn 1.752
_exptl_crystal_density_method none
_exptl_crystal_description prism
_exptl_crystal_F_000 1328
_exptl_crystal_size_max 0.2
_exptl_crystal_size_mid 0.2
_exptl_crystal_size_min 0.2
_refine_diff_density_max 0.593
_refine_diff_density_min -0.780
_refine_diff_density_rms 0.090
_refine_ls_extinction_method none
_refine_ls_goodness_of_fit_all 1.006
_refine_ls_goodness_of_fit_obs 1.053
_refine_ls_matrix_type full
_refine_ls_number_parameters 300
_refine_ls_number_reflns 5084
_refine_ls_number_restraints 0
_refine_ls_restrained_S_all 1.006
_refine_ls_restrained_S_obs 1.053
_refine_ls_R_factor_all 0.0299
_refine_ls_R_factor_obs 0.0246
_refine_ls_shift/esd_max -0.004
_refine_ls_shift/esd_mean 0.000
_refine_ls_structure_factor_coef Fsqd
_refine_ls_weighting_details 'w=1/[\s^2^(Fo^2^)+(0.0338P)^2^+0.0000P] where P=(Fo^2^+2Fc^2^)/3'
_refine_ls_weighting_scheme calc
_refine_ls_wR_factor_all 0.0659
_refine_ls_wR_factor_obs 0.0642
_reflns_number_observed 4442
_reflns_number_total 5084
_reflns_observed_criterion >2sigma(I)
_cod_data_source_file b102476k.txt
_cod_data_source_block compound_3
_cod_depositor_comments
;
The following automatic conversions were performed:

data item '_refine_ls_weighting_scheme' value 'calc
w=1/[\s^2^(Fo^2^)+(0.0338P)^2^+0.0000P] where P=(Fo^2^+2Fc^2^)/3' was
changed to 'calc'. A new data item '_refine_ls_weighting_details' was
created with the value set to
'w=1/[\s^2^(Fo^2^)+(0.0338P)^2^+0.0000P] where P=(Fo^2^+2Fc^2^)/3'.

Automatic conversion script
Id: cif_fix_values 6909 2019-04-08 15:41:33Z antanas 
;
_cod_original_sg_symbol_H-M 'P 21/n'
_cod_database_code 7702590

loop_
_symmetry_equiv_pos_as_xyz
'x, y, z'
'-x+1/2, y+1/2, -z+1/2'
'-x, -y, -z'
'x-1/2, -y-1/2, z-1/2'

loop_
_atom_site_aniso_label
_atom_site_aniso_U_11
_atom_site_aniso_U_22
_atom_site_aniso_U_33
_atom_site_aniso_U_23
_atom_site_aniso_U_13
_atom_site_aniso_U_12
Pd1 0.01665(10) 0.01660(11) 0.01770(10) -0.00082(7) 0.00248(7) 0.00083(7)
Br1 0.02553(14) 0.0250(2) 0.02501(14) -0.00384(10) 0.00335(10) 0.00717(11)
Br2 0.0309(2) 0.02245(15) 0.02312(14) 0.00457(10) 0.00227(10) -0.00180(11)
N1 0.0169(10) 0.0194(11) 0.0182(10) -0.0009(8) 0.0028(8) -0.0012(9)
C1 0.0165(12) 0.0212(13) 0.0170(11) -0.0011(9) 0.0022(9) -0.0013(10)
C2 0.0202(13) 0.0274(15) 0.0204(12) 0.0020(10) 0.0043(10) 0.0048(11)
P1 0.0163(3) 0.0190(3) 0.0176(3) -0.0001(2) 0.0030(2) 0.0006(3)
C11 0.0185(12) 0.0194(13) 0.0189(12) 0.0030(9) 0.0046(9) 0.0036(10)
C12 0.0218(13) 0.0202(14) 0.0205(12) 0.0013(10) 0.0033(10) 0.0033(11)
C13 0.0251(14) 0.027(2) 0.0229(13) -0.0043(10) 0.0021(10) 0.0015(11)
C14 0.031(2) 0.029(2) 0.0209(13) -0.0002(11) 0.0082(11) 0.0036(12)
C15 0.029(2) 0.040(2) 0.034(2) 0.0044(13) 0.0163(12) 0.0018(13)
C16 0.0187(13) 0.034(2) 0.0329(15) 0.0018(12) 0.0044(11) -0.0040(12)
C17 0.0227(13) 0.0222(14) 0.0238(13) 0.0003(10) 0.0029(10) 0.0013(11)
C18 0.0270(15) 0.036(2) 0.0290(14) -0.0068(12) 0.0013(11) -0.0032(13)
C21 0.0194(13) 0.0211(14) 0.0199(12) -0.0016(10) 0.0045(10) 0.0026(10)
C22 0.0295(15) 0.027(2) 0.0245(14) 0.0002(11) 0.0042(11) -0.0038(12)
C23 0.044(2) 0.024(2) 0.033(2) 0.0025(12) 0.0125(13) -0.0023(13)
C24 0.040(2) 0.030(2) 0.0266(14) 0.0087(12) 0.0121(12) 0.0132(14)
C25 0.029(2) 0.038(2) 0.0234(13) 0.0032(12) 0.0013(11) 0.0095(13)
C26 0.0220(14) 0.0245(15) 0.0264(13) 0.0006(11) 0.0035(10) -0.0005(11)
C31 0.0165(12) 0.0212(14) 0.0234(12) 0.0005(10) 0.0038(10) 0.0001(10)
C32 0.032(2) 0.034(2) 0.0274(14) -0.0038(12) 0.0039(11) -0.0094(13)
C33 0.027(2) 0.036(2) 0.043(2) 0.0045(14) -0.0048(13) -0.0120(14)
C34 0.0184(14) 0.041(2) 0.045(2) 0.0166(14) 0.0093(12) 0.0007(13)
C35 0.035(2) 0.036(2) 0.038(2) -0.0011(13) 0.0186(13) -0.0013(14)
C36 0.0282(15) 0.031(2) 0.0281(14) -0.0041(12) 0.0082(11) -0.0054(12)
C41 0.0208(13) 0.0218(14) 0.0203(12) 0.0023(10) 0.0040(10) -0.0033(11)
C42 0.0272(14) 0.0218(15) 0.0281(14) 0.0012(11) 0.0052(11) 0.0026(12)
C43 0.045(2) 0.0198(14) 0.0302(15) -0.0021(11) 0.0120(13) 0.0018(13)
C44 0.043(2) 0.029(2) 0.034(2) -0.0061(12) 0.0002(13) -0.0132(14)
C45 0.028(2) 0.037(2) 0.031(2) -0.0046(12) -0.0046(12) -0.0041(13)
C46 0.0249(14) 0.027(2) 0.0265(13) -0.0024(11) 0.0033(11) 0.0025(12)

loop_
_atom_site_label
_atom_site_type_symbol
_atom_site_fract_x
_atom_site_fract_y
_atom_site_fract_z
_atom_site_U_iso_or_equiv
_atom_site_thermal_displace_type
_atom_site_occupancy
_atom_site_calc_flag
_atom_site_refinement_flags
Pd1 Pd 0.93636(2) 0.094557(14) 0.223181(9) 0.01695(6) Uani 1 d .
Br1 Br 1.08254(3) -0.02356(2) 0.166060(13) 0.02517(7) Uani 1 d .
Br2 Br 0.94474(3) -0.00096(2) 0.322338(13) 0.02559(7) Uani 1 d .
N1 N 0.9239(2) 0.1959(2) 0.14792(10) 0.0181(4) Uani 1 d .
C1 C 0.8130(3) 0.2550(2) 0.13978(11) 0.0182(5) Uani 1 d .
C2 C 0.6995(3) 0.2508(2) 0.18762(12) 0.0225(5) Uani 1 d .
H2A H 0.6132(3) 0.2146(2) 0.16850(12) 0.027 Uiso 1 calc R
H2B H 0.6670(3) 0.3152(2) 0.19687(12) 0.027 Uiso 1 calc R
P1 P 0.78164(7) 0.19348(5) 0.26424(3) 0.01756(14) Uani 1 d .
C11 C 1.0388(3) 0.2018(2) 0.10433(12) 0.0187(5) Uani 1 d .
C12 C 1.0151(3) 0.1568(2) 0.04287(12) 0.0208(5) Uani 1 d .
C13 C 0.8763(3) 0.1007(2) 0.02149(13) 0.0251(6) Uani 1 d .
H13A H 0.7913(4) 0.1423(4) 0.0196(9) 0.038 Uiso 1 calc R
H13B H 0.8664(12) 0.0501(9) 0.0526(5) 0.038 Uiso 1 calc R
H13C H 0.8820(10) 0.0736(12) -0.0213(4) 0.038 Uiso 1 calc R
C14 C 1.1274(3) 0.1639(2) 0.00260(13) 0.0265(6) Uani 1 d .
H14 H 1.1152(3) 0.1348(2) -0.03870(13) 0.032 Uiso 1 calc R
C15 C 1.2574(3) 0.2135(2) 0.02284(15) 0.0335(7) Uani 1 d .
H15 H 1.3309(3) 0.2184(2) -0.00508(15) 0.040 Uiso 1 calc R
C16 C 1.2782(3) 0.2558(2) 0.08437(14) 0.0283(6) Uani 1 d .
H16 H 1.3661(3) 0.2890(2) 0.09745(14) 0.034 Uiso 1 calc R
C17 C 1.1701(3) 0.2497(2) 0.12726(12) 0.0229(5) Uani 1 d .
C18 C 1.1980(3) 0.2916(2) 0.19531(13) 0.0309(6) Uani 1 d .
H18A H 1.2865(14) 0.3303(13) 0.1989(4) 0.046 Uiso 1 calc R
H18B H 1.2108(24) 0.2408(2) 0.22721(15) 0.046 Uiso 1 calc R
H18C H 1.1145(11) 0.3306(12) 0.2034(4) 0.046 Uiso 1 calc R
C21 C 0.7846(3) 0.3270(2) 0.08581(12) 0.0200(5) Uani 1 d .
C22 C 0.8730(3) 0.4065(2) 0.08177(13) 0.0271(6) Uani 1 d .
H22 H 0.9599(3) 0.4139(2) 0.11089(13) 0.032 Uiso 1 calc R
C23 C 0.8322(4) 0.4761(2) 0.03399(14) 0.0330(7) Uani 1 d .
H23 H 0.8923(4) 0.5298(2) 0.03122(14) 0.040 Uiso 1 calc R
C24 C 0.7038(3) 0.4659(2) -0.00911(14) 0.0319(7) Uani 1 d .
H24 H 0.6763(3) 0.5131(2) -0.04045(14) 0.038 Uiso 1 calc R
C25 C 0.6153(3) 0.3852(2) -0.00581(14) 0.0304(7) Uani 1 d .
H25 H 0.5302(3) 0.3771(2) -0.03581(14) 0.036 Uiso 1 calc R
C26 C 0.6546(3) 0.3169(2) 0.04244(13) 0.0243(6) Uani 1 d .
H26 H 0.5935(3) 0.2639(2) 0.04582(13) 0.029 Uiso 1 calc R
C31 C 0.6199(3) 0.1525(2) 0.30032(12) 0.0203(5) Uani 1 d .
C32 C 0.5269(3) 0.0868(2) 0.26422(14) 0.0309(7) Uani 1 d .
H32 H 0.5533(3) 0.0613(2) 0.22520(14) 0.037 Uiso 1 calc R
C33 C 0.3945(3) 0.0596(2) 0.2868(2) 0.0361(7) Uani 1 d .
H33 H 0.3314(3) 0.0163(2) 0.2626(2) 0.043 Uiso 1 calc R
C34 C 0.3561(3) 0.0963(2) 0.3449(2) 0.0343(7) Uani 1 d .
H34 H 0.2669(3) 0.0782(2) 0.3597(2) 0.041 Uiso 1 calc R
C35 C 0.4496(3) 0.1599(2) 0.3814(2) 0.0351(7) Uani 1 d .
H35 H 0.4237(3) 0.1841(2) 0.4209(2) 0.042 Uiso 1 calc R
C36 C 0.5821(3) 0.1879(2) 0.35938(14) 0.0287(6) Uani 1 d .
H36 H 0.6455(3) 0.2304(2) 0.38423(14) 0.034 Uiso 1 calc R
C41 C 0.8726(3) 0.2851(2) 0.31681(12) 0.0209(5) Uani 1 d .
C42 C 0.7998(3) 0.3694(2) 0.33092(13) 0.0255(6) Uani 1 d .
H42 H 0.7011(3) 0.3794(2) 0.31336(13) 0.031 Uiso 1 calc R
C43 C 0.8745(4) 0.4380(2) 0.37098(14) 0.0311(6) Uani 1 d .
H43 H 0.8252(4) 0.4937(2) 0.38105(14) 0.037 Uiso 1 calc R
C44 C 1.0222(4) 0.4247(2) 0.39627(15) 0.0355(7) Uani 1 d .
H44 H 1.0721(4) 0.4713(2) 0.42305(15) 0.043 Uiso 1 calc R
C45 C 1.0954(3) 0.3420(2) 0.38169(14) 0.0328(7) Uani 1 d .
H45 H 1.1953(3) 0.3336(2) 0.39780(14) 0.039 Uiso 1 calc R
C46 C 1.0202(3) 0.2718(2) 0.34318(13) 0.0260(6) Uani 1 d .
H46 H 1.0689(3) 0.2151(2) 0.33483(13) 0.031 Uiso 1 calc R

loop_
_atom_type_symbol
_atom_type_description
_atom_type_scat_dispersion_real
_atom_type_scat_dispersion_imag
_atom_type_scat_source
C C 0.0033 0.0016 'International Tables Vol C Tables 4.2.6.8 and 6.1.1.4'
H H 0.0000 0.0000 'International Tables Vol C Tables 4.2.6.8 and 6.1.1.4'
N N 0.0061 0.0033 'International Tables Vol C Tables 4.2.6.8 and 6.1.1.4'
P P 0.1023 0.0942 'International Tables Vol C Tables 4.2.6.8 and 6.1.1.4'
Pd Pd -0.9988 1.0072 'International Tables Vol C Tables 4.2.6.8 and 6.1.1.4'
Br Br -0.2901 2.4595 'International Tables Vol C Tables 4.2.6.8 and 6.1.1.4'

loop_
_geom_angle_atom_site_label_1
_geom_angle_atom_site_label_2
_geom_angle_atom_site_label_3
_geom_angle
N1 Pd1 P1 82.91(6)
N1 Pd1 Br2 170.51(6)
P1 Pd1 Br2 88.98(3)
N1 Pd1 Br1 94.99(6)
P1 Pd1 Br1 172.40(2)
Br2 Pd1 Br1 93.68(2)
C1 N1 C11 119.2(2)
C1 N1 Pd1 119.9(2)
C11 N1 Pd1 120.9(2)
N1 C1 C21 125.8(2)
N1 C1 C2 118.2(2)
C21 C1 C2 116.0(2)
C1 C2 P1 109.6(2)
C41 P1 C31 108.28(12)
C41 P1 C2 107.90(13)
C31 P1 C2 102.88(12)
C41 P1 Pd1 113.99(9)
C31 P1 Pd1 122.70(9)
C2 P1 Pd1 99.07(8)
C12 C11 C17 123.3(2)
C12 C11 N1 118.9(2)
C17 C11 N1 117.7(2)
C14 C12 C11 117.3(2)
C14 C12 C13 120.9(2)
C11 C12 C13 121.8(2)
C12 C14 C15 121.1(2)
C16 C15 C14 120.1(2)
C15 C16 C17 121.2(3)
C16 C17 C11 116.9(2)
C16 C17 C18 120.5(2)
C11 C17 C18 122.5(2)
C22 C21 C26 119.7(3)
C22 C21 C1 122.7(2)
C26 C21 C1 117.3(2)
C21 C22 C23 119.9(3)
C24 C23 C22 120.4(3)
C23 C24 C25 119.9(3)
C24 C25 C26 119.6(3)
C25 C26 C21 120.4(3)
C36 C31 C32 119.9(3)
C36 C31 P1 122.7(2)
C32 C31 P1 117.2(2)
C33 C32 C31 119.5(3)
C34 C33 C32 120.3(3)
C33 C34 C35 120.2(3)
C34 C35 C36 120.2(3)
C31 C36 C35 119.8(3)
C46 C41 C42 119.2(3)
C46 C41 P1 118.9(2)
C42 C41 P1 121.9(2)
C43 C42 C41 119.9(3)
C44 C43 C42 120.5(3)
C43 C44 C45 119.9(3)
C44 C45 C46 120.0(3)
C45 C46 C41 120.5(3)

loop_
_geom_bond_atom_site_label_1
_geom_bond_atom_site_label_2
_geom_bond_distance
Pd1 N1 2.081(2)
Pd1 P1 2.2020(8)
Pd1 Br2 2.4169(5)
Pd1 Br1 2.4894(5)
N1 C1 1.292(3)
N1 C11 1.451(3)
C1 C21 1.490(3)
C1 C2 1.502(3)
C2 P1 1.831(3)
P1 C41 1.800(3)
P1 C31 1.809(3)
C11 C12 1.396(3)
C11 C17 1.391(4)
C12 C14 1.386(3)
C12 C13 1.497(4)
C14 C15 1.381(4)
C15 C16 1.380(4)
C16 C17 1.392(3)
C17 C18 1.500(4)
C21 C22 1.375(4)
C21 C26 1.389(4)
C22 C23 1.393(4)
C23 C24 1.375(4)
C24 C25 1.387(4)
C25 C26 1.385(4)
C31 C36 1.384(4)
C31 C32 1.392(4)
C32 C33 1.387(4)
C33 C34 1.375(4)
C34 C35 1.378(5)
C35 C36 1.386(4)
C41 C46 1.388(4)
C41 C42 1.396(4)
C42 C43 1.380(4)
C43 C44 1.383(4)
C44 C45 1.379(4)
C45 C46 1.381(4)
